data_7239437
loop_
_publ_author_name
'Yao, Yong'
'Li, Jinying'
'Dai, Jing'
'Chi, Xiaodong'
'Xue, Min'

_publ_section_title
;
 A water-soluble pillar[6]arene: synthesis, host--guest chemistry,
 controllable self-assembly, and application in controlled release
;
_journal_issue 18
_journal_name_full 'RSC Advances'
_journal_page_first 9039
_journal_paper_doi 10.1039/c3ra46681g
_journal_volume 4
_journal_year 2014
_chemical_formula_moiety 'C66 H72 Br12 O12'
_chemical_formula_sum 'C66 H72 Br12 O12'
_chemical_formula_weight 2016.16
_space_group_IT_number 2
_space_group_name_Hall '-P 1'
_space_group_name_H-M_alt 'P -1'
_symmetry_cell_setting triclinic
_symmetry_space_group_name_Hall '-P 1'
_symmetry_space_group_name_H-M 'P -1'
_atom_sites_solution_hydrogens geom
_atom_sites_solution_primary direct
_atom_sites_solution_secondary difmap
_audit_creation_method SHELXL-97
_cell_angle_alpha 89.320(3)
_cell_angle_beta 79.331(3)
_cell_angle_gamma 84.985(3)
_cell_formula_units_Z 2
_cell_length_a 11.9742(4)
_cell_length_b 13.6564(5)
_cell_length_c 24.0532(9)
_cell_measurement_reflns_used 7176
_cell_measurement_temperature 170(2)
_cell_measurement_theta_max 29.3309
_cell_measurement_theta_min 2.9714
_cell_volume 3850.5(2)
_computing_cell_refinement 'CrysAlis PRO (Agilent Technologies, 2011)'
_computing_data_collection 'CrysAlis PRO'
_computing_data_reduction 'CrysAlis PRO'
_computing_molecular_graphics 'OLEX2 (Dolomanov et al., 2009)'
_computing_publication_material OLEX2
_computing_structure_refinement 'SHELXL-97 (Sheldrick, 2008)'
_computing_structure_solution 'SHELXS-97 (Sheldrick, 2008)'
_diffrn_ambient_temperature 170(2)
_diffrn_detector_area_resol_mean 10.3592
_diffrn_measured_fraction_theta_full 0.998
_diffrn_measured_fraction_theta_max 0.998
_diffrn_measurement_device_type 'Xcalibur, Atlas, Gemini ultra'
_diffrn_measurement_method '\w scans'
_diffrn_radiation_monochromator graphite
_diffrn_radiation_source 'fine-focus sealed tube'
_diffrn_radiation_type MoK\a
_diffrn_radiation_wavelength 0.71073
_diffrn_reflns_av_R_equivalents 0.0322
_diffrn_reflns_av_sigmaI/netI 0.0674
_diffrn_reflns_limit_h_max 14
_diffrn_reflns_limit_h_min -14
_diffrn_reflns_limit_k_max 16
_diffrn_reflns_limit_k_min -16
_diffrn_reflns_limit_l_max 25
_diffrn_reflns_limit_l_min -28
_diffrn_reflns_number 24262
_diffrn_reflns_theta_full 25.35
_diffrn_reflns_theta_max 25.35
_diffrn_reflns_theta_min 2.98
_exptl_absorpt_coefficient_mu 6.295
_exptl_absorpt_correction_T_max 0.2914
_exptl_absorpt_correction_T_min 0.2167
_exptl_absorpt_correction_type multi-scan
_exptl_absorpt_process_details
;
CrysAlis PRO (Agilent Technologies, 2011) 
;
_exptl_crystal_colour colorless
_exptl_crystal_density_diffrn 1.739
_exptl_crystal_density_method 'not measured'
_exptl_crystal_description block
_exptl_crystal_F_000 1968
_exptl_crystal_size_max 0.35
_exptl_crystal_size_mid 0.32
_exptl_crystal_size_min 0.26
_platon_squeeze_details
;
;
_refine_diff_density_max 1.358
_refine_diff_density_min -1.407
_refine_diff_density_rms 0.115
_refine_ls_extinction_method none
_refine_ls_goodness_of_fit_ref 0.993
_refine_ls_hydrogen_treatment constr
_refine_ls_matrix_type full
_refine_ls_number_parameters 815
_refine_ls_number_reflns 14080
_refine_ls_number_restraints 0
_refine_ls_restrained_S_all 0.993
_refine_ls_R_factor_all 0.0789
_refine_ls_R_factor_gt 0.0455
_refine_ls_shift/su_max 0.001
_refine_ls_shift/su_mean 0.000
_refine_ls_structure_factor_coef Fsqd
_refine_ls_weighting_details 'calc w=1/[\s^2^(Fo^2^)+(0.0528P)^2^+0.0000P] where P=(Fo^2^+2Fc^2^)/3'
_refine_ls_weighting_scheme calc
_refine_ls_wR_factor_gt 0.0995
_refine_ls_wR_factor_ref 0.1094
_reflns_number_gt 9745
_reflns_number_total 14080
_reflns_threshold_expression >2sigma(I)
_cod_data_source_file c3ra46681g.txt
_cod_data_source_block 121025_p6c2br
_cod_depositor_comments
;
The following automatic conversions were performed:

data item '_symmetry_cell_setting' value 'Triclinic' was changed to
'triclinic' in accordance with the
/home/saulius/struct/COD-crude-data/automatic-downloads/DataCite-retrospective/RSC/depositions/lib/dictionaries/cif_core.dic
dictionary named 'cif_core.dic' version 2.4.2 last updated on
2011-04-26.

Automatic conversion script
Id: cif_fix_values 6909 2019-04-08 15:41:33Z antanas 
;
_cod_database_code 7239437

loop_
_symmetry_equiv_pos_as_xyz
'x, y, z'
'-x, -y, -z'

loop_
_atom_site_label
_atom_site_type_symbol
_atom_site_fract_x
_atom_site_fract_y
_atom_site_fract_z
_atom_site_U_iso_or_equiv
_atom_site_adp_type
_atom_site_occupancy
_atom_site_symmetry_multiplicity
_atom_site_calc_flag
_atom_site_refinement_flags
_atom_site_disorder_assembly
_atom_site_disorder_group
Br1 Br 0.93578(4) 0.19901(4) 0.03962(2) 0.03679(15) Uani 1 1 d . . .
Br6 Br 0.14380(4) 0.36830(4) 0.52732(2) 0.03544(15) Uani 1 1 d . . .
Br10 Br 0.12650(4) 0.65020(4) 0.14656(2) 0.03817(16) Uani 1 1 d . . .
Br11 Br 0.99411(5) 0.55581(5) -0.09015(2) 0.04445(18) Uani 1 1 d . . .
Br3 Br 0.81326(5) -0.15310(5) 0.07153(2) 0.04183(16) Uani 1 1 d . . .
Br9 Br 0.95878(5) 0.61050(5) 0.30152(3) 0.04373(17) Uani 1 1 d . . .
Br2 Br 0.03370(5) -0.00694(5) 0.15243(2) 0.04116(16) Uani 1 1 d . . .
Br8 Br 0.16607(5) 0.70595(4) 0.39531(3) 0.04186(16) Uani 1 1 d . . .
Br5 Br 0.93574(5) -0.11028(5) 0.30920(3) 0.04669(18) Uani 1 1 d . . .
Br4 Br 0.15272(5) -0.07250(5) 0.47337(3) 0.04931(18) Uani 1 1 d . . .
Br7 Br 1.09071(6) 0.28246(6) 0.37233(3) 0.0528(2) Uani 0.8969(12) 1 d P A 1
Br12 Br 0.10629(8) 0.23856(6) 0.21875(4) 0.1013(4) Uani 1 1 d . . .
O8 O 0.3745(3) 0.5484(3) 0.38887(14) 0.0267(8) Uani 1 1 d . . .
O1 O 0.6731(3) 0.1581(3) 0.07403(15) 0.0287(8) Uani 1 1 d . . .
O9 O 0.7450(3) 0.5386(3) 0.26474(13) 0.0289(9) Uani 1 1 d . . .
O10 O 0.3521(2) 0.6780(3) 0.19053(13) 0.0261(8) Uani 1 1 d . . .
O6 O 0.3562(3) 0.2064(3) 0.51583(14) 0.0266(9) Uani 1 1 d . . .
C28 C 0.4449(4) 0.1574(4) 0.47858(19) 0.0212(11) Uani 1 1 d . . .
O4 O 0.3080(3) -0.0095(3) 0.36080(14) 0.0299(9) Uani 1 1 d . . .
O3 O 0.6382(3) -0.1609(3) 0.18422(13) 0.0260(8) Uani 1 1 d . . .
C57 C 0.5325(4) 0.5034(3) 0.08223(18) 0.0166(10) Uani 1 1 d . . .
O2 O 0.2881(3) -0.0416(2) 0.08337(14) 0.0236(8) Uani 1 1 d . . .
C49 C 0.5386(4) 0.6032(3) 0.17031(19) 0.0167(10) Uani 1 1 d . . .
O12 O 0.3399(3) 0.3073(3) 0.08104(14) 0.0301(9) Uani 1 1 d . . .
C61 C 0.4361(4) 0.3595(3) 0.07010(19) 0.0188(11) Uani 1 1 d . . .
O11 O 0.7196(3) 0.5183(3) 0.03430(14) 0.0296(9) Uani 1 1 d . . .
C32 C 0.2472(4) 0.1701(4) 0.5236(2) 0.0292(13) Uani 1 1 d . . .
H32A H 0.2499 0.1041 0.5410 0.035 Uiso 1 1 calc R . .
H32B H 0.2230 0.1647 0.4867 0.035 Uiso 1 1 calc R . .
O5 O 0.7141(3) 0.0221(3) 0.36464(15) 0.0321(9) Uani 1 1 d . . .
C60 C 0.5283(4) 0.3207(3) 0.03106(18) 0.0160(10) Uani 1 1 d . . .
C2 C 0.5035(4) 0.1372(3) 0.04151(19) 0.0173(11) Uani 1 1 d . . .
C48 C 0.6370(4) 0.5665(4) 0.18800(19) 0.0211(11) Uani 1 1 d . . .
H48 H 0.6985 0.5369 0.1611 0.025 Uiso 1 1 calc R . .
C6 C 0.3838(4) 0.0102(3) 0.07975(19) 0.0158(10) Uani 1 1 d . . .
C51 C 0.4587(4) 0.6480(3) 0.26702(19) 0.0183(11) Uani 1 1 d . . .
H51 H 0.3959 0.6748 0.2942 0.022 Uiso 1 1 calc R . .
C24 C 0.5257(4) 0.0239(4) 0.41472(19) 0.0213(11) Uani 1 1 d . . .
C40 C 0.4673(4) 0.4254(4) 0.4433(2) 0.0205(11) Uani 1 1 d . . .
H40 H 0.3961 0.4023 0.4598 0.025 Uiso 1 1 calc R . .
C25 C 0.6265(4) 0.0683(4) 0.40365(19) 0.0217(11) Uani 1 1 d . . .
C62 C 0.4386(4) 0.4493(3) 0.0953(2) 0.0208(11) Uani 1 1 d . . .
H62 H 0.3745 0.4746 0.1221 0.025 Uiso 1 1 calc R . .
C1 C 0.5263(4) 0.2228(3) 0.00194(19) 0.0214(11) Uani 1 1 d . . .
H1A H 0.4668 0.2296 -0.0218 0.026 Uiso 1 1 calc R . .
H1B H 0.6006 0.2077 -0.0236 0.026 Uiso 1 1 calc R . .
C34 C 0.5620(4) 0.2950(4) 0.4983(2) 0.0221(11) Uani 1 1 d . . .
H34A H 0.4973 0.3091 0.5301 0.026 Uiso 1 1 calc R . .
H34B H 0.6331 0.2873 0.5140 0.026 Uiso 1 1 calc R . .
C12 C 0.4279(4) -0.1020(4) 0.1586(2) 0.0256(12) Uani 1 1 d . . .
H12A H 0.3458 -0.1115 0.1625 0.031 Uiso 1 1 calc R . .
H12B H 0.4713 -0.1627 0.1415 0.031 Uiso 1 1 calc R . .
C7 C 0.4084(4) 0.0864(3) 0.04188(19) 0.0167(10) Uani 1 1 d . . .
H7 H 0.3592 0.1038 0.0159 0.020 Uiso 1 1 calc R . .
C14 C 0.5605(4) -0.1204(4) 0.2294(2) 0.0222(11) Uani 1 1 d . . .
C59 C 0.6234(4) 0.3735(3) 0.01903(19) 0.0198(11) Uani 1 1 d . . .
H59 H 0.6880 0.3471 -0.0072 0.024 Uiso 1 1 calc R . .
C50 C 0.4475(4) 0.6430(4) 0.2111(2) 0.0211(11) Uani 1 1 d . . .
C13 C 0.4542(4) -0.0902(4) 0.2172(2) 0.0207(11) Uani 1 1 d . . .
C5 C 0.4546(4) -0.0176(3) 0.11795(18) 0.0166(11) Uani 1 1 d . . .
C29 C 0.4344(4) 0.0698(4) 0.45216(19) 0.0212(11) Uani 1 1 d . . .
H29 H 0.3639 0.0409 0.4598 0.025 Uiso 1 1 calc R . .
C58 C 0.6272(4) 0.4630(4) 0.04399(19) 0.0199(11) Uani 1 1 d . . .
C27 C 0.5473(4) 0.2000(4) 0.46954(19) 0.0203(11) Uani 1 1 d . . .
C15 C 0.5821(4) -0.1114(4) 0.28405(19) 0.0205(11) Uani 1 1 d . . .
H15 H 0.6562 -0.1306 0.2914 0.025 Uiso 1 1 calc R . .
C63 C 0.8049(4) 0.4942(4) -0.0149(2) 0.0294(13) Uani 1 1 d . . .
H63A H 0.7694 0.4844 -0.0483 0.035 Uiso 1 1 calc R . .
H63B H 0.8528 0.4336 -0.0088 0.035 Uiso 1 1 calc R . .
C38 C 0.5730(4) 0.5400(3) 0.38223(19) 0.0200(11) Uani 1 1 d . . .
O7 O 0.7680(3) 0.3702(3) 0.44813(15) 0.0400(10) Uani 1 1 d . . .
C56 C 0.5319(4) 0.6044(3) 0.10768(18) 0.0191(11) Uani 1 1 d . . .
H56A H 0.4613 0.6440 0.1026 0.023 Uiso 1 1 calc R . .
H56B H 0.5974 0.6372 0.0867 0.023 Uiso 1 1 calc R . .
C46 C 0.5587(4) 0.6152(3) 0.28455(19) 0.0179(11) Uani 1 1 d . . .
C26 C 0.6382(4) 0.1549(4) 0.4315(2) 0.0246(12) Uani 1 1 d . . .
H26 H 0.7092 0.1833 0.4243 0.029 Uiso 1 1 calc R . .
C54 C 0.2514(4) 0.7098(4) 0.2291(2) 0.0251(12) Uani 1 1 d . . .
H54A H 0.2673 0.7615 0.2544 0.030 Uiso 1 1 calc R . .
H54B H 0.2231 0.6540 0.2527 0.030 Uiso 1 1 calc R . .
C45 C 0.5744(4) 0.6300(4) 0.34536(19) 0.0231(12) Uani 1 1 d . . .
H45A H 0.6481 0.6585 0.3442 0.028 Uiso 1 1 calc R . .
H45B H 0.5134 0.6791 0.3637 0.028 Uiso 1 1 calc R . .
C16 C 0.4969(4) -0.0747(3) 0.3277(2) 0.0205(11) Uani 1 1 d . . .
C3 C 0.5762(4) 0.1071(4) 0.0785(2) 0.0221(12) Uani 1 1 d . . .
C41 C 0.8680(4) 0.3690(4) 0.4083(2) 0.0380(15) Uani 1 1 d . A .
H41A H 0.8974 0.4348 0.4054 0.046 Uiso 1 1 calc R . .
H41B H 0.8541 0.3504 0.3706 0.046 Uiso 1 1 calc R . .
C35 C 0.5674(4) 0.3804(3) 0.45769(19) 0.0197(11) Uani 1 1 d . . .
C37 C 0.6721(4) 0.4952(4) 0.3962(2) 0.0238(12) Uani 1 1 d . . .
H37 H 0.7433 0.5191 0.3805 0.029 Uiso 1 1 calc R . .
C53 C 0.9428(4) 0.4959(4) 0.2568(2) 0.0299(13) Uani 1 1 d . . .
H53A H 1.0148 0.4789 0.2298 0.036 Uiso 1 1 calc R . .
H53B H 0.9272 0.4391 0.2821 0.036 Uiso 1 1 calc R . .
C18 C 0.3685(4) -0.0513(4) 0.2618(2) 0.0264(12) Uani 1 1 d . . .
H18 H 0.2950 -0.0297 0.2546 0.032 Uiso 1 1 calc R . .
C17 C 0.3909(4) -0.0446(4) 0.3157(2) 0.0224(11) Uani 1 1 d . . .
C23 C 0.5169(4) -0.0756(4) 0.38848(19) 0.0225(11) Uani 1 1 d . . .
H23A H 0.5882 -0.1174 0.3899 0.027 Uiso 1 1 calc R . .
H23B H 0.4537 -0.1073 0.4124 0.027 Uiso 1 1 calc R . .
C47 C 0.6485(4) 0.5717(4) 0.2443(2) 0.0213(11) Uani 1 1 d . . .
C39 C 0.4693(4) 0.5020(4) 0.4059(2) 0.0212(12) Uani 1 1 d . . .
C9 C 0.8236(4) 0.2200(4) 0.1095(2) 0.0375(15) Uani 1 1 d . . .
H9A H 0.8635 0.2174 0.1421 0.045 Uiso 1 1 calc R . .
H9B H 0.7830 0.2862 0.1088 0.045 Uiso 1 1 calc R . .
C19 C 0.7518(4) -0.1858(4) 0.1910(2) 0.0313(13) Uani 1 1 d . . .
H19A H 0.7533 -0.2303 0.2238 0.038 Uiso 1 1 calc R . .
H19B H 0.7883 -0.1259 0.1979 0.038 Uiso 1 1 calc R . .
C10 C 0.2033(4) -0.0066(4) 0.0518(2) 0.0249(12) Uani 1 1 d . . .
H10A H 0.2286 -0.0244 0.0114 0.030 Uiso 1 1 calc R . .
H10B H 0.1897 0.0658 0.0549 0.030 Uiso 1 1 calc R . .
C4 C 0.5524(4) 0.0318(4) 0.1159(2) 0.0234(12) Uani 1 1 d . . .
H4 H 0.6034 0.0132 0.1409 0.028 Uiso 1 1 calc R . .
C21 C 0.1926(4) -0.0145(5) 0.3562(2) 0.0381(15) Uani 1 1 d . . .
H21A H 0.1802 -0.0819 0.3456 0.046 Uiso 1 1 calc R . .
H21B H 0.1727 0.0312 0.3266 0.046 Uiso 1 1 calc R . .
C31 C 0.8815(5) 0.0239(4) 0.2958(2) 0.0395(15) Uani 1 1 d . . .
H31A H 0.9476 0.0620 0.2818 0.047 Uiso 1 1 calc R . .
H31B H 0.8341 0.0247 0.2661 0.047 Uiso 1 1 calc R . .
C20 C 0.8143(5) -0.2360(4) 0.1378(2) 0.0355(14) Uani 1 1 d . . .
H20A H 0.7786 -0.2970 0.1324 0.043 Uiso 1 1 calc R . .
H20B H 0.8942 -0.2546 0.1418 0.043 Uiso 1 1 calc R . .
C52 C 0.8473(4) 0.5172(4) 0.2249(2) 0.0276(12) Uani 1 1 d . . .
H52A H 0.8625 0.5740 0.1995 0.033 Uiso 1 1 calc R . .
H52B H 0.8404 0.4595 0.2016 0.033 Uiso 1 1 calc R . .
C36 C 0.6692(4) 0.4160(4) 0.4329(2) 0.0229(12) Uani 1 1 d . . .
C64 C 0.8748(4) 0.5815(4) -0.0231(2) 0.0342(14) Uani 1 1 d . . .
H64A H 0.9094 0.5908 0.0106 0.041 Uiso 1 1 calc R . .
H64B H 0.8258 0.6418 -0.0285 0.041 Uiso 1 1 calc R . .
C11 C 0.0959(4) -0.0536(4) 0.0757(2) 0.0259(12) Uani 1 1 d . . .
H11A H 0.1124 -0.1259 0.0760 0.031 Uiso 1 1 calc R . .
H11B H 0.0387 -0.0379 0.0512 0.031 Uiso 1 1 calc R . .
C55 C 0.1653(4) 0.7489(4) 0.1963(2) 0.0306(13) Uani 1 1 d . . .
H55A H 0.1946 0.8048 0.1732 0.037 Uiso 1 1 calc R . .
H55B H 0.0954 0.7740 0.2227 0.037 Uiso 1 1 calc R . .
C65 C 0.2762(5) 0.3134(4) 0.1368(2) 0.0460(18) Uani 1 1 d . . .
H65A H 0.2296 0.3772 0.1427 0.055 Uiso 1 1 calc R . .
H65B H 0.3281 0.3080 0.1645 0.055 Uiso 1 1 calc R . .
C30 C 0.8131(4) 0.0716(4) 0.3478(2) 0.0382(15) Uani 1 1 d . . .
H30A H 0.8585 0.0686 0.3784 0.046 Uiso 1 1 calc R . .
H30B H 0.7919 0.1416 0.3403 0.046 Uiso 1 1 calc R . .
C43 C 0.2670(4) 0.5145(4) 0.4139(2) 0.0296(13) Uani 1 1 d . . .
H43A H 0.2486 0.5313 0.4547 0.035 Uiso 1 1 calc R . .
H43B H 0.2695 0.4423 0.4099 0.035 Uiso 1 1 calc R . .
C66 C 0.2009(5) 0.2309(5) 0.1444(3) 0.0482(18) Uani 1 1 d . . .
H66A H 0.2481 0.1673 0.1398 0.058 Uiso 1 1 calc R . .
H66B H 0.1521 0.2348 0.1152 0.058 Uiso 1 1 calc R . .
C8 C 0.7388(4) 0.1447(4) 0.1171(2) 0.0317(13) Uani 1 1 d . . .
H8A H 0.7787 0.0779 0.1145 0.038 Uiso 1 1 calc R . .
H8B H 0.6888 0.1525 0.1547 0.038 Uiso 1 1 calc R . .
C42 C 0.9520(4) 0.2946(5) 0.4279(2) 0.0397(15) Uani 1 1 d . . .
H42A H 0.9194 0.2303 0.4333 0.048 Uiso 0.8969(12) 1 calc PR A 1
H42B H 0.9684 0.3156 0.4646 0.048 Uiso 0.8969(12) 1 calc PR A 1
H42C H 0.9161 0.2465 0.4551 0.048 Uiso 0.1031(12) 1 calc PR A 2
H42D H 1.0138 0.3240 0.4423 0.048 Uiso 0.1031(12) 1 calc PR A 2
C22 C 0.1176(5) 0.0139(5) 0.4137(2) 0.0403(15) Uani 1 1 d . . .
H22A H 0.0364 0.0115 0.4109 0.048 Uiso 1 1 calc R . .
H22B H 0.1290 0.0822 0.4232 0.048 Uiso 1 1 calc R . .
C44 C 0.1796(4) 0.5637(4) 0.3841(2) 0.0333(13) Uani 1 1 d . . .
H44A H 0.1049 0.5379 0.3984 0.040 Uiso 1 1 calc R . .
H44B H 0.2007 0.5486 0.3431 0.040 Uiso 1 1 calc R . .
C33 C 0.1650(4) 0.2397(4) 0.5613(2) 0.0338(14) Uani 1 1 d . . .
H33A H 0.1928 0.2475 0.5971 0.041 Uiso 1 1 calc R . .
H33B H 0.0904 0.2115 0.5705 0.041 Uiso 1 1 calc R . .
Br7A Br 0.9960(5) 0.2455(5) 0.3524(3) 0.0528(2) Uani 0.1031(12) 1 d P A 2

loop_
_atom_site_aniso_label
_atom_site_aniso_U_11
_atom_site_aniso_U_22
_atom_site_aniso_U_33
_atom_site_aniso_U_23
_atom_site_aniso_U_13
_atom_site_aniso_U_12
Br1 0.0318(3) 0.0406(3) 0.0375(3) -0.0044(3) -0.0003(2) -0.0127(3)
Br6 0.0307(3) 0.0382(3) 0.0350(3) 0.0012(3) 0.0001(2) -0.0027(2)
Br10 0.0304(3) 0.0466(4) 0.0383(3) -0.0129(3) -0.0081(2) -0.0024(3)
Br11 0.0364(3) 0.0544(4) 0.0381(3) -0.0133(3) 0.0149(3) -0.0244(3)
Br3 0.0396(3) 0.0567(4) 0.0267(3) 0.0067(3) 0.0027(2) -0.0094(3)
Br9 0.0330(3) 0.0608(4) 0.0380(3) -0.0086(3) -0.0027(3) -0.0147(3)
Br2 0.0371(3) 0.0533(4) 0.0288(3) 0.0014(3) 0.0026(2) 0.0012(3)
Br8 0.0317(3) 0.0345(3) 0.0544(4) 0.0029(3) 0.0007(3) 0.0060(2)
Br5 0.0447(3) 0.0428(4) 0.0436(4) -0.0026(3) 0.0087(3) 0.0100(3)
Br4 0.0575(4) 0.0462(4) 0.0378(4) 0.0032(3) 0.0107(3) -0.0108(3)
Br7 0.0394(4) 0.0619(5) 0.0473(4) 0.0052(4) 0.0088(3) 0.0141(3)
Br12 0.1245(7) 0.0718(6) 0.0813(6) -0.0336(5) 0.0748(6) -0.0588(5)
O8 0.0154(16) 0.033(2) 0.029(2) 0.0108(17) -0.0002(14) -0.0012(15)
O1 0.0237(18) 0.030(2) 0.039(2) 0.0156(17) -0.0161(16) -0.0161(16)
O9 0.0163(17) 0.051(2) 0.0166(18) 0.0009(17) 0.0009(14) 0.0021(16)
O10 0.0143(16) 0.042(2) 0.0205(18) 0.0066(17) -0.0025(14) 0.0042(15)
O6 0.0209(17) 0.034(2) 0.0227(19) -0.0078(17) 0.0013(14) -0.0017(16)
C28 0.026(3) 0.026(3) 0.010(2) 0.003(2) -0.002(2) 0.004(2)
O4 0.0174(17) 0.043(2) 0.028(2) -0.0030(18) -0.0009(15) -0.0008(16)
O3 0.0242(18) 0.035(2) 0.0179(18) 0.0003(16) -0.0037(14) -0.0007(16)
C57 0.022(2) 0.016(2) 0.011(2) 0.001(2) -0.0047(19) 0.003(2)
O2 0.0188(17) 0.0252(19) 0.030(2) 0.0081(16) -0.0093(15) -0.0116(15)
C49 0.020(2) 0.015(2) 0.015(2) 0.000(2) -0.0010(19) -0.008(2)
O12 0.0254(18) 0.032(2) 0.031(2) -0.0039(18) 0.0063(15) -0.0134(16)
C61 0.019(2) 0.020(3) 0.017(3) 0.004(2) -0.002(2) -0.004(2)
O11 0.0200(17) 0.036(2) 0.031(2) -0.0120(18) 0.0075(15) -0.0157(16)
C32 0.022(3) 0.031(3) 0.034(3) 0.000(3) -0.002(2) -0.004(2)
O5 0.0219(18) 0.037(2) 0.034(2) -0.0143(19) 0.0048(16) -0.0001(16)
C60 0.020(2) 0.019(3) 0.009(2) 0.003(2) -0.0033(18) 0.000(2)
C2 0.020(2) 0.017(3) 0.014(2) 0.001(2) 0.0008(19) -0.002(2)
C48 0.019(2) 0.027(3) 0.016(3) -0.004(2) 0.000(2) -0.002(2)
C6 0.018(2) 0.016(3) 0.014(2) -0.004(2) -0.0032(19) -0.002(2)
C51 0.019(2) 0.017(3) 0.017(3) 0.000(2) 0.002(2) -0.001(2)
C24 0.026(3) 0.022(3) 0.017(3) 0.002(2) -0.009(2) 0.001(2)
C40 0.020(2) 0.024(3) 0.017(3) -0.001(2) -0.001(2) -0.004(2)
C25 0.017(2) 0.032(3) 0.015(3) 0.003(2) -0.0024(19) 0.005(2)
C62 0.016(2) 0.024(3) 0.020(3) 0.002(2) 0.003(2) -0.003(2)
C1 0.025(3) 0.021(3) 0.016(3) 0.000(2) 0.002(2) -0.002(2)
C34 0.023(2) 0.026(3) 0.017(3) -0.001(2) -0.003(2) -0.004(2)
C12 0.025(3) 0.031(3) 0.024(3) 0.007(2) -0.008(2) -0.013(2)
C7 0.020(2) 0.017(3) 0.013(2) 0.001(2) -0.0034(19) 0.001(2)
C14 0.025(3) 0.021(3) 0.019(3) 0.003(2) 0.002(2) -0.006(2)
C59 0.016(2) 0.022(3) 0.019(3) -0.001(2) 0.0026(19) -0.003(2)
C50 0.021(2) 0.018(3) 0.025(3) 0.004(2) -0.003(2) -0.007(2)
C13 0.027(3) 0.020(3) 0.018(3) 0.010(2) -0.005(2) -0.012(2)
C5 0.019(2) 0.020(3) 0.010(2) 0.002(2) -0.0015(19) -0.006(2)
C29 0.017(2) 0.027(3) 0.019(3) 0.002(2) -0.002(2) -0.004(2)
C58 0.021(2) 0.025(3) 0.014(2) 0.005(2) -0.002(2) -0.005(2)
C27 0.023(3) 0.023(3) 0.016(3) 0.004(2) -0.007(2) 0.001(2)
C15 0.020(2) 0.023(3) 0.021(3) 0.002(2) -0.007(2) -0.003(2)
C63 0.025(3) 0.037(3) 0.023(3) -0.007(3) 0.007(2) -0.008(2)
C38 0.024(3) 0.020(3) 0.015(2) -0.004(2) 0.001(2) -0.007(2)
O7 0.0181(18) 0.073(3) 0.029(2) 0.019(2) -0.0046(16) -0.0049(19)
C56 0.023(2) 0.020(3) 0.015(2) 0.003(2) -0.004(2) -0.003(2)
C46 0.023(2) 0.015(2) 0.016(2) 0.002(2) -0.002(2) -0.008(2)
C26 0.023(3) 0.030(3) 0.019(3) -0.003(2) -0.001(2) 0.000(2)
C54 0.018(2) 0.026(3) 0.029(3) -0.006(2) 0.001(2) 0.000(2)
C45 0.026(3) 0.030(3) 0.015(3) 0.000(2) -0.002(2) -0.011(2)
C16 0.027(3) 0.018(3) 0.020(3) 0.007(2) -0.009(2) -0.009(2)
C3 0.020(2) 0.024(3) 0.023(3) 0.000(2) -0.002(2) -0.009(2)
C41 0.027(3) 0.040(4) 0.043(4) 0.008(3) 0.004(3) 0.002(3)
C35 0.025(3) 0.016(3) 0.017(3) -0.007(2) -0.001(2) -0.003(2)
C37 0.024(3) 0.030(3) 0.016(3) -0.005(2) 0.000(2) -0.004(2)
C53 0.023(3) 0.035(3) 0.029(3) -0.001(3) -0.001(2) 0.004(2)
C18 0.017(2) 0.033(3) 0.031(3) 0.007(3) -0.006(2) -0.011(2)
C17 0.024(3) 0.021(3) 0.022(3) 0.004(2) -0.002(2) -0.003(2)
C23 0.025(3) 0.026(3) 0.015(3) 0.003(2) -0.002(2) 0.001(2)
C47 0.017(2) 0.028(3) 0.021(3) 0.003(2) -0.006(2) -0.006(2)
C39 0.019(2) 0.024(3) 0.020(3) -0.007(2) 0.000(2) 0.000(2)
C9 0.024(3) 0.055(4) 0.033(3) -0.012(3) 0.004(2) -0.018(3)
C19 0.029(3) 0.040(3) 0.025(3) 0.000(3) -0.003(2) 0.000(2)
C10 0.023(3) 0.030(3) 0.025(3) -0.001(2) -0.010(2) -0.011(2)
C4 0.020(2) 0.027(3) 0.024(3) 0.002(2) -0.009(2) -0.001(2)
C21 0.023(3) 0.053(4) 0.037(3) -0.002(3) -0.003(2) -0.006(3)
C31 0.037(3) 0.036(3) 0.038(3) -0.005(3) 0.011(3) -0.001(3)
C20 0.035(3) 0.038(3) 0.032(3) 0.005(3) -0.006(2) 0.003(3)
C52 0.027(3) 0.035(3) 0.019(3) -0.001(2) -0.001(2) -0.001(2)
C36 0.020(3) 0.031(3) 0.018(3) -0.002(2) -0.004(2) -0.003(2)
C64 0.029(3) 0.037(3) 0.033(3) -0.008(3) 0.008(2) -0.016(3)
C11 0.021(2) 0.029(3) 0.028(3) -0.004(2) -0.003(2) -0.007(2)
C55 0.021(3) 0.029(3) 0.041(3) -0.009(3) -0.005(2) -0.001(2)
C65 0.047(3) 0.041(4) 0.042(4) -0.011(3) 0.022(3) -0.020(3)
C30 0.032(3) 0.041(4) 0.036(3) -0.009(3) 0.008(3) -0.004(3)
C43 0.023(3) 0.037(3) 0.027(3) 0.005(3) 0.002(2) -0.005(2)
C66 0.051(4) 0.042(4) 0.043(4) -0.007(3) 0.021(3) -0.019(3)
C8 0.032(3) 0.039(3) 0.028(3) 0.005(3) -0.010(2) -0.013(3)
C42 0.033(3) 0.050(4) 0.034(3) 0.009(3) -0.004(3) 0.003(3)
C22 0.033(3) 0.052(4) 0.037(3) -0.006(3) -0.012(3) 0.008(3)
C44 0.024(3) 0.034(3) 0.044(4) 0.006(3) -0.012(2) -0.005(2)
C33 0.029(3) 0.041(3) 0.027(3) 0.003(3) 0.004(2) -0.001(3)
Br7A 0.0394(4) 0.0619(5) 0.0473(4) 0.0052(4) 0.0088(3) 0.0141(3)

loop_
_atom_type_symbol
_atom_type_description
_atom_type_scat_dispersion_real
_atom_type_scat_dispersion_imag
_atom_type_scat_source
C C 0.0033 0.0016 'International Tables Vol C Tables 4.2.6.8 and 6.1.1.4'
H H 0.0000 0.0000 'International Tables Vol C Tables 4.2.6.8 and 6.1.1.4'
Br Br -0.2901 2.4595 'International Tables Vol C Tables 4.2.6.8 and 6.1.1.4'
O O 0.0106 0.0060 'International Tables Vol C Tables 4.2.6.8 and 6.1.1.4'

loop_
_geom_angle_atom_site_label_1
_geom_angle_atom_site_label_2
_geom_angle_atom_site_label_3
_geom_angle
C39 O8 C43 116.3(4)
C3 O1 C8 117.9(4)
C47 O9 C52 117.7(4)
C50 O10 C54 119.2(4)
C28 O6 C32 118.5(3)
C27 C28 O6 116.0(4)
C27 C28 C29 121.0(4)
O6 C28 C29 123.0(4)
C17 O4 C21 117.6(4)
C14 O3 C19 118.9(4)
C62 C57 C58 118.1(4)
C62 C57 C56 121.1(4)
C58 C57 C56 120.8(4)
C6 O2 C10 118.0(4)
C48 C49 C50 118.2(4)
C48 C49 C56 120.5(4)
C50 C49 C56 121.3(4)
C61 O12 C65 116.5(4)
C62 C61 C60 120.5(4)
C62 C61 O12 121.6(4)
C60 C61 O12 117.8(4)
C58 O11 C63 117.0(3)
O6 C32 C33 108.3(4)
O6 C32 H32A 110.0
C33 C32 H32A 110.0
O6 C32 H32B 110.0
C33 C32 H32B 110.0
H32A C32 H32B 108.4
C25 O5 C30 117.7(4)
C61 C60 C59 118.1(4)
C61 C60 C1 121.3(4)
C59 C60 C1 120.6(4)
C7 C2 C3 118.0(5)
C7 C2 C1 120.3(4)
C3 C2 C1 121.7(4)
C49 C48 C47 121.6(4)
C49 C48 H48 119.2
C47 C48 H48 119.2
O2 C6 C5 115.4(4)
O2 C6 C7 123.6(4)
C5 C6 C7 121.0(4)
C46 C51 C50 121.8(4)
C46 C51 H51 119.1
C50 C51 H51 119.1
C25 C24 C29 118.4(4)
C25 C24 C23 120.5(4)
C29 C24 C23 121.0(4)
C39 C40 C35 121.6(4)
C39 C40 H40 119.2
C35 C40 H40 119.2
C24 C25 O5 116.7(4)
C24 C25 C26 120.8(4)
O5 C25 C26 122.5(4)
C61 C62 C57 121.5(4)
C61 C62 H62 119.2
C57 C62 H62 119.2
C2 C1 C60 114.8(4)
C2 C1 H1A 108.6
C60 C1 H1A 108.6
C2 C1 H1B 108.6
C60 C1 H1B 108.6
H1A C1 H1B 107.5
C35 C34 C27 111.6(4)
C35 C34 H34A 109.3
C27 C34 H34A 109.3
C35 C34 H34B 109.3
C27 C34 H34B 109.3
H34A C34 H34B 108.0
C13 C12 C5 116.1(4)
C13 C12 H12A 108.3
C5 C12 H12A 108.3
C13 C12 H12B 108.3
C5 C12 H12B 108.3
H12A C12 H12B 107.4
C2 C7 C6 120.9(5)
C2 C7 H7 119.6
C6 C7 H7 119.6
O3 C14 C13 114.6(4)
O3 C14 C15 124.7(4)
C13 C14 C15 120.7(4)
C58 C59 C60 122.0(4)
C58 C59 H59 119.0
C60 C59 H59 119.0
O10 C50 C51 124.7(4)
O10 C50 C49 115.0(4)
C51 C50 C49 120.2(5)
C14 C13 C18 118.0(4)
C14 C13 C12 121.6(4)
C18 C13 C12 120.4(5)
C6 C5 C4 117.7(5)
C6 C5 C12 120.5(4)
C4 C5 C12 121.7(4)
C28 C29 C24 120.8(4)
C28 C29 H29 119.6
C24 C29 H29 119.6
C59 C58 O11 124.7(4)
C59 C58 C57 119.8(4)
O11 C58 C57 115.6(4)
C28 C27 C26 118.2(4)
C28 C27 C34 122.3(4)
C26 C27 C34 119.5(4)
C16 C15 C14 120.8(5)
C16 C15 H15 119.6
C14 C15 H15 119.6
O11 C63 C64 104.5(4)
O11 C63 H63A 110.9
C64 C63 H63A 110.9
O11 C63 H63B 110.9
C64 C63 H63B 110.9
H63A C63 H63B 108.9
C37 C38 C39 117.9(5)
C37 C38 C45 121.4(4)
C39 C38 C45 120.6(5)
C41 O7 C36 117.2(4)
C57 C56 C49 114.1(4)
C57 C56 H56A 108.7
C49 C56 H56A 108.7
C57 C56 H56B 108.7
C49 C56 H56B 108.7
H56A C56 H56B 107.6
C51 C46 C47 118.2(4)
C51 C46 C45 121.4(4)
C47 C46 C45 120.3(4)
C27 C26 C25 120.7(4)
C27 C26 H26 119.7
C25 C26 H26 119.7
O10 C54 C55 108.1(4)
O10 C54 H54A 110.1
C55 C54 H54A 110.1
O10 C54 H54B 110.1
C55 C54 H54B 110.1
H54A C54 H54B 108.4
C38 C45 C46 116.6(4)
C38 C45 H45A 108.1
C46 C45 H45A 108.1
C38 C45 H45B 108.1
C46 C45 H45B 108.1
H45A C45 H45B 107.3
C17 C16 C15 118.6(4)
C17 C16 C23 120.6(4)
C15 C16 C23 120.6(4)
C4 C3 C2 121.3(4)
C4 C3 O1 123.5(5)
C2 C3 O1 115.1(4)
O7 C41 C42 106.7(5)
O7 C41 H41A 110.4
C42 C41 H41A 110.4
O7 C41 H41B 110.4
C42 C41 H41B 110.4
H41A C41 H41B 108.6
C36 C35 C40 117.6(5)
C36 C35 C34 122.3(5)
C40 C35 C34 120.1(4)
C38 C37 C36 121.0(5)
C38 C37 H37 119.5
C36 C37 H37 119.5
C52 C53 Br9 110.1(3)
C52 C53 H53A 109.6
Br9 C53 H53A 109.6
C52 C53 H53B 109.6
Br9 C53 H53B 109.6
H53A C53 H53B 108.1
C17 C18 C13 120.5(5)
C17 C18 H18 119.8
C13 C18 H18 119.8
C18 C17 C16 121.4(4)
C18 C17 O4 122.0(4)
C16 C17 O4 116.6(4)
C16 C23 C24 116.5(4)
C16 C23 H23A 108.2
C24 C23 H23A 108.2
C16 C23 H23B 108.2
C24 C23 H23B 108.2
H23A C23 H23B 107.3
O9 C47 C48 124.7(4)
O9 C47 C46 115.3(4)
C48 C47 C46 119.9(5)
C40 C39 O8 124.8(4)
C40 C39 C38 120.5(5)
O8 C39 C38 114.7(5)
C8 C9 Br1 112.0(3)
C8 C9 H9A 109.2
Br1 C9 H9A 109.2
C8 C9 H9B 109.2
Br1 C9 H9B 109.2
H9A C9 H9B 107.9
O3 C19 C20 107.7(4)
O3 C19 H19A 110.2
C20 C19 H19A 110.2
O3 C19 H19B 110.2
C20 C19 H19B 110.2
H19A C19 H19B 108.5
O2 C10 C11 107.7(4)
O2 C10 H10A 110.2
C11 C10 H10A 110.2
O2 C10 H10B 110.2
C11 C10 H10B 110.2
H10A C10 H10B 108.5
C3 C4 C5 121.0(5)
C3 C4 H4 119.5
C5 C4 H4 119.5
O4 C21 C22 108.4(4)
O4 C21 H21A 110.0
C22 C21 H21A 110.0
O4 C21 H21B 110.0
C22 C21 H21B 110.0
H21A C21 H21B 108.4
C30 C31 Br5 112.0(4)
C30 C31 H31A 109.2
Br5 C31 H31A 109.2
C30 C31 H31B 109.2
Br5 C31 H31B 109.2
H31A C31 H31B 107.9
C19 C20 Br3 112.4(4)
C19 C20 H20A 109.1
Br3 C20 H20A 109.1
C19 C20 H20B 109.1
Br3 C20 H20B 109.1
H20A C20 H20B 107.9
O9 C52 C53 108.2(4)
O9 C52 H52A 110.1
C53 C52 H52A 110.1
O9 C52 H52B 110.1
C53 C52 H52B 110.1
H52A C52 H52B 108.4
C35 C36 C37 121.3(5)
C35 C36 O7 116.6(5)
C37 C36 O7 122.1(4)
C63 C64 Br11 107.6(3)
C63 C64 H64A 110.2
Br11 C64 H64A 110.2
C63 C64 H64B 110.2
Br11 C64 H64B 110.2
H64A C64 H64B 108.5
C10 C11 Br2 111.0(3)
C10 C11 H11A 109.4
Br2 C11 H11A 109.4
C10 C11 H11B 109.4
Br2 C11 H11B 109.4
H11A C11 H11B 108.0
C54 C55 Br10 112.6(3)
C54 C55 H55A 109.1
Br10 C55 H55A 109.1
C54 C55 H55B 109.1
Br10 C55 H55B 109.1
H55A C55 H55B 107.8
O12 C65 C66 107.7(4)
O12 C65 H65A 110.2
C66 C65 H65A 110.2
O12 C65 H65B 110.2
C66 C65 H65B 110.2
H65A C65 H65B 108.5
O5 C30 C31 108.8(4)
O5 C30 H30A 109.9
C31 C30 H30A 109.9
O5 C30 H30B 109.9
C31 C30 H30B 109.9
H30A C30 H30B 108.3
O8 C43 C44 107.4(4)
O8 C43 H43A 110.2
C44 C43 H43A 110.2
O8 C43 H43B 110.2
C44 C43 H43B 110.2
H43A C43 H43B 108.5
C65 C66 Br12 109.8(4)
C65 C66 H66A 109.7
Br12 C66 H66A 109.7
C65 C66 H66B 109.7
Br12 C66 H66B 109.7
H66A C66 H66B 108.2
O1 C8 C9 108.2(5)
O1 C8 H8A 110.1
C9 C8 H8A 110.1
O1 C8 H8B 110.1
C9 C8 H8B 110.1
H8A C8 H8B 108.4
C41 C42 Br7A 89.5(4)
C41 C42 Br7 109.4(4)
Br7A C42 Br7 44.2(2)
C41 C42 H42A 109.8
Br7A C42 H42A 81.0
Br7 C42 H42A 109.8
C41 C42 H42B 109.8
Br7A C42 H42B 153.0
Br7 C42 H42B 109.8
H42A C42 H42B 108.2
C41 C42 H42C 113.7
Br7A C42 H42C 113.7
Br7 C42 H42C 131.0
H42A C42 H42C 33.2
H42B C42 H42C 76.4
C41 C42 H42D 113.7
Br7A C42 H42D 113.7
Br7 C42 H42D 69.6
H42A C42 H42D 133.7
H42B C42 H42D 41.8
H42C C42 H42D 111.0
C21 C22 Br4 112.0(4)
C21 C22 H22A 109.2
Br4 C22 H22A 109.2
C21 C22 H22B 109.2
Br4 C22 H22B 109.2
H22A C22 H22B 107.9
C43 C44 Br8 111.1(4)
C43 C44 H44A 109.4
Br8 C44 H44A 109.4
C43 C44 H44B 109.4
Br8 C44 H44B 109.4
H44A C44 H44B 108.0
C32 C33 Br6 112.8(4)
C32 C33 H33A 109.0
Br6 C33 H33A 109.0
C32 C33 H33B 109.0
Br6 C33 H33B 109.0
H33A C33 H33B 107.8

loop_
_geom_bond_atom_site_label_1
_geom_bond_atom_site_label_2
_geom_bond_distance
Br1 C9 1.954(5)
Br6 C33 1.944(6)
Br10 C55 1.953(5)
Br11 C64 1.959(4)
Br3 C20 1.946(6)
Br9 C53 1.952(5)
Br2 C11 1.951(4)
Br8 C44 1.953(5)
Br5 C31 1.934(6)
Br4 C22 1.930(6)
Br7 C42 1.926(5)
Br12 C66 1.930(5)
O8 C39 1.378(6)
O8 C43 1.430(6)
O1 C3 1.392(5)
O1 C8 1.412(6)
O9 C47 1.377(6)
O9 C52 1.419(5)
O10 C50 1.374(6)
O10 C54 1.416(5)
O6 C28 1.384(5)
O6 C32 1.415(6)
C28 C27 1.383(7)
C28 C29 1.388(6)
O4 C17 1.386(5)
O4 C21 1.413(6)
O3 C14 1.379(5)
O3 C19 1.412(6)
C57 C62 1.384(6)
C57 C58 1.397(6)
C57 C56 1.514(6)
O2 C6 1.387(5)
O2 C10 1.424(6)
C49 C48 1.378(7)
C49 C50 1.401(6)
C49 C56 1.523(6)
O12 C61 1.390(5)
O12 C65 1.414(6)
C61 C62 1.379(6)
C61 C60 1.381(6)
O11 C58 1.377(5)
O11 C63 1.435(5)
C32 C33 1.490(6)
C32 H32A 0.9900
C32 H32B 0.9900
O5 C25 1.383(5)
O5 C30 1.408(6)
C60 C59 1.385(6)
C60 C1 1.520(6)
C2 C7 1.383(6)
C2 C3 1.390(7)
C2 C1 1.510(7)
C48 C47 1.390(7)
C48 H48 0.9500
C6 C5 1.389(7)
C6 C7 1.390(7)
C51 C46 1.378(7)
C51 C50 1.379(7)
C51 H51 0.9500
C24 C25 1.378(7)
C24 C29 1.388(6)
C24 C23 1.526(6)
C40 C39 1.370(7)
C40 C35 1.398(7)
C40 H40 0.9500
C25 C26 1.397(7)
C62 H62 0.9500
C1 H1A 0.9900
C1 H1B 0.9900
C34 C35 1.511(7)
C34 C27 1.517(6)
C34 H34A 0.9900
C34 H34B 0.9900
C12 C13 1.513(7)
C12 C5 1.519(7)
C12 H12A 0.9900
C12 H12B 0.9900
C7 H7 0.9500
C14 C13 1.386(7)
C14 C15 1.395(7)
C59 C58 1.376(6)
C59 H59 0.9500
C13 C18 1.414(6)
C5 C4 1.396(6)
C29 H29 0.9500
C27 C26 1.389(6)
C15 C16 1.386(6)
C15 H15 0.9500
C63 C64 1.506(7)
C63 H63A 0.9900
C63 H63B 0.9900
C38 C37 1.384(7)
C38 C39 1.406(6)
C38 C45 1.507(7)
O7 C41 1.387(6)
O7 C36 1.396(6)
C56 H56A 0.9900
C56 H56B 0.9900
C46 C47 1.401(6)
C46 C45 1.527(6)
C26 H26 0.9500
C54 C55 1.472(7)
C54 H54A 0.9900
C54 H54B 0.9900
C45 H45A 0.9900
C45 H45B 0.9900
C16 C17 1.381(7)
C16 C23 1.523(7)
C3 C4 1.373(7)
C41 C42 1.501(8)
C41 H41A 0.9900
C41 H41B 0.9900
C35 C36 1.381(6)
C37 C36 1.386(7)
C37 H37 0.9500
C53 C52 1.496(7)
C53 H53A 0.9900
C53 H53B 0.9900
C18 C17 1.377(7)
C18 H18 0.9500
C23 H23A 0.9900
C23 H23B 0.9900
C9 C8 1.493(7)
C9 H9A 0.9900
C9 H9B 0.9900
C19 C20 1.498(7)
C19 H19A 0.9900
C19 H19B 0.9900
C10 C11 1.502(7)
C10 H10A 0.9900
C10 H10B 0.9900
C4 H4 0.9500
C21 C22 1.536(7)
C21 H21A 0.9900
C21 H21B 0.9900
C31 C30 1.486(6)
C31 H31A 0.9900
C31 H31B 0.9900
C20 H20A 0.9900
C20 H20B 0.9900
C52 H52A 0.9900
C52 H52B 0.9900
C64 H64A 0.9900
C64 H64B 0.9900
C11 H11A 0.9900
C11 H11B 0.9900
C55 H55A 0.9900
C55 H55B 0.9900
C65 C66 1.492(7)
C65 H65A 0.9900
C65 H65B 0.9900
C30 H30A 0.9900
C30 H30B 0.9900
C43 C44 1.486(7)
C43 H43A 0.9900
C43 H43B 0.9900
C66 H66A 0.9900
C66 H66B 0.9900
C8 H8A 0.9900
C8 H8B 0.9900
C42 Br7A 1.906(8)
C42 H42A 0.9900
C42 H42B 0.9900
C42 H42C 0.9900
C42 H42D 0.9900
C22 H22A 0.9900
C22 H22B 0.9900
C44 H44A 0.9900
C44 H44B 0.9900
C33 H33A 0.9900
C33 H33B 0.9900

loop_
_platon_squeeze_void_nr
_platon_squeeze_void_average_x
_platon_squeeze_void_average_y
_platon_squeeze_void_average_z
_platon_squeeze_void_volume
_platon_squeeze_void_count_electrons
_platon_squeeze_void_content
1 0.502 0.713 0.732 211 40 ' '
2 0.498 0.287 0.268 211 40 ' '
